data_4024468
loop_
_publ_author_name
'Jan Storch'
'Jan S\'ykora'
'Jan \<Cerm\'ak'
'Jind\<rich Karban'
'Ivana C\'isa\<rov\'a'
'Ale\<s R\%u\<zi\<cka'

_publ_section_title
;
Synthesis of Hexahelicene and 1-Methoxyhexahelicene via Cycloisomerization
of Biphenylyl-Naphthalene Derivatives
;
_journal_name_full 'Journal of Organic Chemistry'
_journal_page_first 3090
_journal_page_last 3093
_journal_paper_doi 10.1021/jo900077j
_journal_volume 74
_journal_year 2009
_chemical_formula_moiety 'C29 H22 O1'
_chemical_formula_sum 'C29 H22 O'
_chemical_formula_weight 386.49
_space_group_IT_number 14
_symmetry_cell_setting monoclinic
_symmetry_space_group_name_Hall '-P 2ybc'
_symmetry_space_group_name_H-M 'P 1 21/c 1'
_atom_sites_solution_hydrogens geom
_atom_sites_solution_primary direct
_audit_creation_date 08-09-29
_audit_creation_method CRYSTALS_ver_12.82
_cell_angle_alpha 90
_cell_angle_beta 100.412(6)
_cell_angle_gamma 90
_cell_formula_units_Z 4
_cell_length_a 15.1230(4)
_cell_length_b 18.362(2)
_cell_length_c 7.3220(14)
_cell_measurement_reflns_used 0
_cell_measurement_temperature 150
_cell_measurement_theta_max 0
_cell_measurement_theta_min 0
_cell_volume 1999.8(4)
_computing_cell_refinement 'DENZO/SCALEPACK (Otwinowski & Minor, 1997)'
_computing_data_collection 'COLLECT. Nonius (1997-2001).'
_computing_data_reduction 'DENZO/SCALEPACK (Otwinowski & Minor, 1997)'
_computing_molecular_graphics 'CAMERON (Watkin et al., 1996)'
_computing_publication_material 'CRYSTALS (Betteridge et al., 2003)'
_computing_structure_refinement 'CRYSTALS (Betteridge et al., 2003)'
_computing_structure_solution 'SHELXS 86 (Sheldrick, 1986)'
_diffrn_ambient_temperature 150
_diffrn_measured_fraction_theta_full 0.982
_diffrn_measured_fraction_theta_max 0.957
_diffrn_measurement_device_type 'Nonius Kappa CCD'
_diffrn_measurement_method '\f & \w scans'
_diffrn_radiation_monochromator graphite
_diffrn_radiation_type 'Mo K\a'
_diffrn_radiation_wavelength 0.71073
_diffrn_reflns_av_R_equivalents 0.067
_diffrn_reflns_limit_h_max 19
_diffrn_reflns_limit_h_min -18
_diffrn_reflns_limit_k_max 19
_diffrn_reflns_limit_k_min -23
_diffrn_reflns_limit_l_max 9
_diffrn_reflns_limit_l_min -7
_diffrn_reflns_number 17083
_diffrn_reflns_theta_full 25.023
_diffrn_reflns_theta_max 27.498
_diffrn_reflns_theta_min 1.762
_diffrn_standards_number 0
_exptl_absorpt_coefficient_mu 0.076
_exptl_absorpt_correction_T_max 1.00
_exptl_absorpt_correction_T_min 0.99
_exptl_absorpt_correction_type gaussian
_exptl_absorpt_process_details
; 
 Gaussian Integration (Busing and Levy, 1957) 
;
_exptl_crystal_colour yellowish
_exptl_crystal_density_diffrn 1.284
_exptl_crystal_description block
_exptl_crystal_F_000 816
_exptl_crystal_size_max 1.00
_exptl_crystal_size_mid 0.20
_exptl_crystal_size_min 0.05
_refine_diff_density_max 0.33
_refine_diff_density_min -0.27
_refine_ls_extinction_method None
_refine_ls_goodness_of_fit_ref 1.1709
_refine_ls_hydrogen_treatment mixed
_refine_ls_matrix_type full
_refine_ls_number_parameters 359
_refine_ls_number_reflns 2300
_refine_ls_number_restraints 0
_refine_ls_R_factor_all 0.1441
_refine_ls_R_factor_gt 0.0707
_refine_ls_shift/su_max 0.000170
_refine_ls_structure_factor_coef F
_refine_ls_weighting_details
;
 Method, part 1, Chebychev polynomial, (Watkin, 1994, Prince, 1982) 
 [weight] = 1.0/[A~0~*T~0~(x)+A~1~*T~1~(x) ... +A~n-1~]*T~n-1~(x)] 
 where A~i~ are the Chebychev coefficients listed below and x= Fcalc/Fmax 
 Method = Robust Weighting (Prince, 1982) 
 W = [weight] * [1-(deltaF/6*sigmaF)^2^]^2^ 
 A~i~ are: 
 1.97 0.418 1.61 -0.141 
;
_refine_ls_weighting_scheme calc
_refine_ls_wR_factor_all 0.0894
_refine_ls_wR_factor_gt 0.0605
_refine_ls_wR_factor_ref 0.0605
_reflns_limit_h_max 19
_reflns_limit_h_min -19
_reflns_limit_k_max 23
_reflns_limit_k_min 0
_reflns_limit_l_max 9
_reflns_limit_l_min 0
_reflns_number_gt 2300
_reflns_number_total 4404
_reflns_threshold_expression I>1.96u(I)
_oxford_diffrn_Wilson_B_factor 0.00
_oxford_diffrn_Wilson_scale 0.00
_oxford_refine_ls_scale 0.697(2)
_oxford_structure_analysis_title 'Compound X'
_cod_data_source_file jo900077j_si_004.cif
_cod_data_source_block CRYSTALS_cif
_cod_depositor_comments
;
The following automatic conversions were performed:
'_symmetry_cell_setting' value 'Monoclinic' changed to 'monoclinic'
according to '/home/saulius/struct/CIF-dictionaries/cif_core.dic'
dictionary named 'cif_core.dic' version 2.4.1 from 2010-06-29.

Automatic conversion script
Id: cif_fix_enum 1527 2010-12-29 10:47:43Z saulius 
;
_cod_original_sg_symbol_H-M 'P 1 21/c 1 '
_cod_original_formula_sum 'C29 H22 O1'
_cod_database_code 4024468

loop_
_symmetry_equiv_pos_as_xyz
x,y,z
-x,-y,-z
-x,y+1/2,-z+1/2
x,-y+1/2,z+1/2

loop_
_atom_site_label
_atom_site_type_symbol
_atom_site_fract_x
_atom_site_fract_y
_atom_site_fract_z
_atom_site_U_iso_or_equiv
_atom_site_occupancy
_atom_site_adp_type
_atom_site_refinement_flags_posn
_atom_site_refinement_flags_adp
_atom_site_refinement_flags_occupancy
_atom_site_disorder_assembly
_atom_site_disorder_group
_atom_site_attached_hydrogens
O1 O 0.29880(13) 0.03271(11) 0.6650(2) 0.0480 1.0000 Uani . . . . . .
C1 C 0.22504(19) -0.00769(16) 0.6721(4) 0.0468 1.0000 Uani . . . . . .
C2 C 0.1562(3) -0.0172(2) 0.5219(5) 0.0645 1.0000 Uani . . . . . .
C3 C 0.0861(3) -0.0632(2) 0.5323(6) 0.0733 1.0000 Uani . . . . . .
C4 C 0.0852(3) -0.1047(2) 0.6883(6) 0.0727 1.0000 Uani . . . . . .
C5 C 0.1539(2) -0.09703(15) 0.8428(5) 0.0544 1.0000 Uani . . . . . .
C6 C 0.22247(18) -0.04436(14) 0.8427(4) 0.0418 1.0000 Uani . . . . . .
C7 C 0.28842(18) -0.03436(14) 1.0139(3) 0.0381 1.0000 Uani . . . . . .
C8 C 0.2962(2) -0.09041(15) 1.1476(4) 0.0485 1.0000 Uani . . . . . .
C9 C 0.2266(2) -0.14349(16) 1.1427(5) 0.0591 1.0000 Uani . . . . . .
C10 C 0.1557(3) -0.14307(17) 0.9964(6) 0.0595 1.0000 Uani . . . . . .
C11 C 0.2278(4) -0.1980(3) 1.2977(8) 0.0838 1.0000 Uani . . . . . .
C12 C 0.3745(2) -0.09483(18) 1.2852(4) 0.0542 1.0000 Uani . . . . . .
C13 C 0.4431(2) -0.04587(18) 1.2887(4) 0.0532 1.0000 Uani . . . . . .
C14 C 0.43003(19) 0.01684(16) 1.1783(4) 0.0441 1.0000 Uani . . . . . .
C15 C 0.34652(17) 0.02817(15) 1.0562(3) 0.0362 1.0000 Uani . . . . . .
C16 C 0.4977(2) 0.06952(19) 1.1953(4) 0.0492 1.0000 Uani . . . . . .
C17 C 0.48629(19) 0.13390(18) 1.0994(4) 0.0499 1.0000 Uani . . . . . .
C18 C 0.3991(2) 0.15081(15) 0.9962(4) 0.0426 1.0000 Uani . . . . . .
C19 C 0.32693(18) 0.10070(14) 0.9910(3) 0.0370 1.0000 Uani . . . . . .
C20 C 0.5624(3) 0.1867(2) 1.1121(6) 0.0633 1.0000 Uani . . . . . .
C21 C 0.3829(2) 0.21809(17) 0.9039(4) 0.0519 1.0000 Uani . . . . . .
C22 C 0.2992(2) 0.23872(17) 0.8184(4) 0.0503 1.0000 Uani . . . . . .
C23 C 0.2243(2) 0.19591(15) 0.8375(4) 0.0460 1.0000 Uani . . . . . .
C24 C 0.23695(19) 0.12772(14) 0.9314(3) 0.0374 1.0000 Uani . . . . . .
C25 C 0.1366(2) 0.22119(19) 0.7702(4) 0.0552 1.0000 Uani . . . . . .
C26 C 0.0633(3) 0.18414(18) 0.8052(5) 0.0579 1.0000 Uani . . . . . .
C27 C 0.0743(2) 0.12112(18) 0.9110(5) 0.0527 1.0000 Uani . . . . . .
C28 C 0.15980(19) 0.09349(15) 0.9730(4) 0.0408 1.0000 Uani . . . . . .
C29 C 0.2964(3) 0.0816(2) 0.5123(5) 0.0614 1.0000 Uani . . . . . .
H21 H 0.158(2) 0.0138(18) 0.413(5) 0.058(9) 1.0000 Uiso . . . . . .
H31 H 0.041(3) -0.069(2) 0.433(6) 0.083(12) 1.0000 Uiso . . . . . .
H41 H 0.028(2) -0.1460(17) 0.678(4) 0.056(9) 1.0000 Uiso . . . . . .
H101 H 0.110(3) -0.179(2) 0.993(5) 0.074(11) 1.0000 Uiso . . . . . .
H111 H 0.175(4) -0.231(3) 1.278(9) 0.14(2) 1.0000 Uiso . . . . . .
H112 H 0.265(3) -0.236(3) 1.298(6) 0.094(14) 1.0000 Uiso . . . . . .
H113 H 0.229(5) -0.177(3) 1.423(10) 0.16(3) 1.0000 Uiso . . . . . .
H121 H 0.389(3) -0.134(2) 1.381(6) 0.097(13) 1.0000 Uiso . . . . . .
H131 H 0.497(2) -0.0523(17) 1.361(5) 0.053(9) 1.0000 Uiso . . . . . .
H161 H 0.551(2) 0.0597(18) 1.261(5) 0.065(10) 1.0000 Uiso . . . . . .
H201 H 0.619(3) 0.162(3) 1.191(7) 0.111(16) 1.0000 Uiso . . . . . .
H202 H 0.548(2) 0.232(2) 1.161(5) 0.064(10) 1.0000 Uiso . . . . . .
H203 H 0.583(2) 0.1952(19) 0.992(6) 0.074(11) 1.0000 Uiso . . . . . .
H211 H 0.432(2) 0.251(2) 0.898(5) 0.071(11) 1.0000 Uiso . . . . . .
H221 H 0.288(2) 0.2824(18) 0.745(5) 0.055(9) 1.0000 Uiso . . . . . .
H251 H 0.127(3) 0.268(2) 0.706(6) 0.089(13) 1.0000 Uiso . . . . . .
H261 H 0.000(3) 0.1989(19) 0.762(5) 0.076(11) 1.0000 Uiso . . . . . .
H271 H 0.030(3) 0.089(2) 0.972(6) 0.079(11) 1.0000 Uiso . . . . . .
H281 H 0.1592(12) 0.0523(11) 1.047(3) 0.002(4) 1.0000 Uiso . . . . . .
H291 H 0.357(2) 0.117(2) 0.542(5) 0.072(11) 1.0000 Uiso . . . . . .
H292 H 0.242(2) 0.114(2) 0.507(5) 0.071(10) 1.0000 Uiso . . . . . .
H293 H 0.291(3) 0.055(2) 0.393(6) 0.079(11) 1.0000 Uiso . . . . . .

loop_
_atom_site_aniso_label
_atom_site_aniso_U_11
_atom_site_aniso_U_22
_atom_site_aniso_U_33
_atom_site_aniso_U_23
_atom_site_aniso_U_13
_atom_site_aniso_U_12
O1 0.0542(13) 0.0595(12) 0.0277(9) -0.0011(9) 0.0003(8) 0.0091(10)
C1 0.0455(18) 0.0488(16) 0.0412(15) -0.0157(13) -0.0054(13) 0.0103(13)
C2 0.071(2) 0.069(2) 0.0464(17) -0.0119(17) -0.0088(17) 0.0106(19)
C3 0.063(2) 0.076(2) 0.069(2) -0.023(2) -0.020(2) 0.001(2)
C4 0.052(2) 0.061(2) 0.098(3) -0.031(2) -0.007(2) 0.0022(17)
C5 0.0483(18) 0.0399(15) 0.073(2) -0.0176(16) 0.0063(16) 0.0065(14)
C6 0.0374(14) 0.0352(13) 0.0516(16) -0.0117(12) 0.0046(12) 0.0103(12)
C7 0.0449(16) 0.0393(14) 0.0316(12) 0.0020(11) 0.0113(11) 0.0168(12)
C8 0.0561(19) 0.0414(15) 0.0498(16) -0.0031(13) 0.0140(14) 0.0156(13)
C9 0.067(2) 0.0343(15) 0.082(2) 0.0044(15) 0.0296(19) 0.0143(15)
C10 0.058(2) 0.0344(15) 0.091(3) -0.0069(17) 0.025(2) 0.0069(15)
C11 0.089(3) 0.053(2) 0.117(4) 0.035(2) 0.039(3) 0.019(2)
C12 0.067(2) 0.0522(18) 0.0417(16) 0.0043(14) 0.0042(15) 0.0259(17)
C13 0.0530(19) 0.065(2) 0.0353(14) -0.0028(14) -0.0087(14) 0.0233(17)
C14 0.0470(17) 0.0524(16) 0.0315(12) -0.0110(12) 0.0034(12) 0.0123(13)
C15 0.0340(14) 0.0491(15) 0.0261(11) -0.0094(11) 0.0071(10) 0.0060(12)
C16 0.0305(15) 0.074(2) 0.0402(15) -0.0151(15) -0.0021(12) 0.0073(15)
C17 0.0391(17) 0.067(2) 0.0453(16) -0.0189(15) 0.0118(13) -0.0049(14)
C18 0.0488(18) 0.0456(15) 0.0371(14) -0.0095(12) 0.0172(13) 0.0010(13)
C19 0.0441(16) 0.0434(15) 0.0242(11) -0.0080(11) 0.0081(11) 0.0018(12)
C20 0.050(2) 0.072(2) 0.071(2) -0.024(2) 0.0186(19) -0.0174(19)
C21 0.065(2) 0.0505(18) 0.0456(16) -0.0049(14) 0.0236(15) -0.0136(16)
C22 0.071(2) 0.0407(16) 0.0409(16) 0.0029(13) 0.0149(15) 0.0016(15)
C23 0.0611(19) 0.0446(15) 0.0317(13) -0.0025(12) 0.0065(13) 0.0080(14)
C24 0.0515(17) 0.0357(14) 0.0229(11) -0.0057(10) 0.0013(11) 0.0040(12)
C25 0.068(2) 0.0523(18) 0.0399(16) 0.0055(14) -0.0046(15) 0.0175(16)
C26 0.052(2) 0.0579(19) 0.0558(19) -0.0032(15) -0.0126(16) 0.0180(17)
C27 0.0457(18) 0.0506(17) 0.0587(18) -0.0140(15) 0.0009(14) 0.0088(15)
C28 0.0417(16) 0.0406(15) 0.0373(14) -0.0103(12) -0.0002(12) 0.0080(12)
C29 0.073(2) 0.075(2) 0.0383(16) 0.0104(16) 0.0139(16) 0.020(2)

loop_
_atom_type_symbol
_atom_type_scat_dispersion_real
_atom_type_scat_dispersion_imag
_atom_type_scat_Cromer_Mann_a1
_atom_type_scat_Cromer_Mann_b1
_atom_type_scat_Cromer_Mann_a2
_atom_type_scat_Cromer_Mann_b2
_atom_type_scat_Cromer_Mann_a3
_atom_type_scat_Cromer_Mann_b3
_atom_type_scat_Cromer_Mann_a4
_atom_type_scat_Cromer_Mann_b4
_atom_type_scat_Cromer_Mann_c
_atom_type_scat_source
C 0.0033 0.0016 2.3100 20.8439 1.0200 10.2075 1.5886 0.5687 0.8650 51.6512 0.2156 'International Tables Vol C 4.2.6.8 and 6.1.1.4'
H 0.0000 0.0000 0.4930 10.5109 0.3229 26.1257 0.1402 3.1424 0.0408 57.7998 0.0030 'International Tables Vol C 4.2.6.8 and 6.1.1.4'
O 0.0106 0.0060 3.0485 13.2771 2.2868 5.7011 1.5463 0.3239 0.8670 32.9089 0.2508 'International Tables Vol C 4.2.6.8 and 6.1.1.4'

loop_
_geom_angle_atom_site_label_1
_geom_angle_site_symmetry_1
_geom_angle_atom_site_label_2
_geom_angle_site_symmetry_2
_geom_angle_atom_site_label_3
_geom_angle_site_symmetry_3
_geom_angle
_geom_angle_publ_flag
C1 . O1 . C29 . 118.1(3) yes
O1 . C1 . C2 . 123.3(3) yes
O1 . C1 . C6 . 116.6(2) yes
C2 . C1 . C6 . 120.1(3) yes
C1 . C2 . C3 . 120.9(4) yes
C1 . C2 . H21 . 116.6(19) no
C3 . C2 . H21 . 122.3(19) no
C2 . C3 . C4 . 120.8(4) yes
C2 . C3 . H31 . 120(3) no
C4 . C3 . H31 . 119(3) no
C3 . C4 . C5 . 120.0(4) yes
C3 . C4 . H41 . 115.7(16) no
C5 . C4 . H41 . 124.2(17) no
C4 . C5 . C6 . 120.3(4) yes
C4 . C5 . C10 . 119.5(3) yes
C6 . C5 . C10 . 120.2(3) yes
C1 . C6 . C5 . 117.3(3) yes
C1 . C6 . C7 . 124.6(3) yes
C5 . C6 . C7 . 118.0(3) yes
C6 . C7 . C8 . 117.4(3) yes
C6 . C7 . C15 . 125.2(2) yes
C8 . C7 . C15 . 117.4(2) yes
C7 . C8 . C9 . 120.8(3) yes
C7 . C8 . C12 . 119.4(3) yes
C9 . C8 . C12 . 119.8(3) yes
C8 . C9 . C10 . 118.9(3) yes
C8 . C9 . C11 . 121.6(4) yes
C10 . C9 . C11 . 119.5(4) yes
C5 . C10 . C9 . 121.9(3) yes
C5 . C10 . H101 . 119(2) no
C9 . C10 . H101 . 119(2) no
C9 . C11 . H111 . 113(4) no
C9 . C11 . H112 . 116(3) no
H111 . C11 . H112 . 91(4) no
C9 . C11 . H113 . 115(4) no
H111 . C11 . H113 . 104(5) no
H112 . C11 . H113 . 114(5) no
C8 . C12 . C13 . 120.7(3) yes
C8 . C12 . H121 . 126(2) no
C13 . C12 . H121 . 113(2) no
C12 . C13 . C14 . 120.1(3) yes
C12 . C13 . H131 . 122(2) no
C14 . C13 . H131 . 118(2) no
C13 . C14 . C15 . 119.9(3) yes
C13 . C14 . C16 . 119.6(3) yes
C15 . C14 . C16 . 120.4(3) yes
C7 . C15 . C14 . 117.0(2) yes
C7 . C15 . C19 . 126.0(2) yes
C14 . C15 . C19 . 116.9(2) yes
C14 . C16 . C17 . 122.0(3) yes
C14 . C16 . H161 . 119(2) no
C17 . C16 . H161 . 118(2) no
C16 . C17 . C18 . 118.5(3) yes
C16 . C17 . C20 . 120.2(3) yes
C18 . C17 . C20 . 121.2(3) yes
C17 . C18 . C19 . 120.2(3) yes
C17 . C18 . C21 . 120.5(3) yes
C19 . C18 . C21 . 119.3(3) yes
C15 . C19 . C18 . 118.9(2) yes
C15 . C19 . C24 . 123.4(2) yes
C18 . C19 . C24 . 117.6(2) yes
C17 . C20 . H201 . 107(3) no
C17 . C20 . H202 . 112(2) no
H201 . C20 . H202 . 113(3) no
C17 . C20 . H203 . 114(2) no
H201 . C20 . H203 . 102(3) no
H202 . C20 . H203 . 109(3) no
C18 . C21 . C22 . 122.1(3) yes
C18 . C21 . H211 . 120(2) no
C22 . C21 . H211 . 118(2) no
C21 . C22 . C23 . 119.9(3) yes
C21 . C22 . H221 . 122.8(19) no
C23 . C22 . H221 . 117.3(19) no
C22 . C23 . C24 . 119.9(3) yes
C22 . C23 . C25 . 120.4(3) yes
C24 . C23 . C25 . 119.7(3) yes
C19 . C24 . C23 . 119.1(3) yes
C19 . C24 . C28 . 123.8(2) yes
C23 . C24 . C28 . 116.9(3) yes
C23 . C25 . C26 . 121.1(3) yes
C23 . C25 . H251 . 120(2) no
C26 . C25 . H251 . 119(2) no
C25 . C26 . C27 . 120.1(3) yes
C25 . C26 . H261 . 125(2) no
C27 . C26 . H261 . 115(2) no
C26 . C27 . C28 . 120.0(3) yes
C26 . C27 . H271 . 133(2) no
C28 . C27 . H271 . 107(2) no
C24 . C28 . C27 . 121.8(3) yes
C24 . C28 . H281 . 125.8(12) no
C27 . C28 . H281 . 112.4(12) no
O1 . C29 . H291 . 108.2(19) no
O1 . C29 . H292 . 108(2) no
H291 . C29 . H292 . 107(3) no
O1 . C29 . H293 . 111(2) no
H291 . C29 . H293 . 113(3) no
H292 . C29 . H293 . 109(3) no

loop_
_geom_bond_atom_site_label_1
_geom_bond_site_symmetry_1
_geom_bond_atom_site_label_2
_geom_bond_site_symmetry_2
_geom_bond_distance
_geom_bond_publ_flag
O1 . C1 . 1.349(4) yes
O1 . C29 . 1.430(4) yes
C1 . C2 . 1.382(4) yes
C1 . C6 . 1.425(4) yes
C2 . C3 . 1.369(6) yes
C2 . H21 . 0.98(3) no
C3 . C4 . 1.375(6) yes
C3 . H31 . 0.90(4) no
C4 . C5 . 1.398(5) yes
C4 . H41 . 1.14(3) no
C5 . C6 . 1.418(4) yes
C5 . C10 . 1.403(5) yes
C6 . C7 . 1.466(4) yes
C7 . C8 . 1.410(4) yes
C7 . C15 . 1.445(4) yes
C8 . C9 . 1.430(5) yes
C8 . C12 . 1.412(4) yes
C9 . C10 . 1.371(5) yes
C9 . C11 . 1.511(5) yes
C10 . H101 . 0.96(4) no
C11 . H111 . 0.99(6) no
C11 . H112 . 0.89(5) no
C11 . H113 . 1.00(7) no
C12 . C13 . 1.370(5) yes
C12 . H121 . 1.00(4) no
C13 . C14 . 1.400(4) yes
C13 . H131 . 0.90(3) no
C14 . C15 . 1.425(4) yes
C14 . C16 . 1.397(4) yes
C15 . C19 . 1.427(4) yes
C16 . C17 . 1.370(5) yes
C16 . H161 . 0.88(4) no
C17 . C18 . 1.431(4) yes
C17 . C20 . 1.495(5) yes
C18 . C19 . 1.423(4) yes
C18 . C21 . 1.408(4) yes
C19 . C24 . 1.440(4) yes
C20 . H201 . 1.05(5) no
C20 . H202 . 0.95(4) no
C20 . H203 . 1.00(4) no
C21 . C22 . 1.362(5) yes
C21 . H211 . 0.97(4) no
C22 . C23 . 1.406(5) yes
C22 . H221 . 0.96(3) no
C23 . C24 . 1.425(4) yes
C23 . C25 . 1.407(4) yes
C24 . C28 . 1.406(4) yes
C25 . C26 . 1.364(5) yes
C25 . H251 . 0.98(4) no
C26 . C27 . 1.386(5) yes
C26 . H261 . 0.99(4) no
C27 . C28 . 1.386(4) yes
C27 . H271 . 1.05(4) no
C28 . H281 . 0.93(2) no
C29 . H291 . 1.12(4) no
C29 . H292 . 1.01(4) no
C29 . H293 . 1.00(4) no

loop_
_cod_related_entry_id
_cod_related_entry_database
_cod_related_entry_code
1 ChemSpider 24539738
